data_4312650
loop_
_publ_author_name
'Vincent J. Catalano'
'Stephen J. Horner'

_publ_contact_author_address
;
Department of Chemistry
University of Nevada
Reno, NV  89557
;
_publ_contact_author_email vjc@unr.edu
_publ_contact_author_name 'Professor Vincent J. Catalano'
_publ_contact_author_phone '775 784 1329'
_publ_section_title
;
 Luminescent Gold(I) and Silver(I) Complexes of
 2-(Diphenylphosphino)-1-methylimidazole (dpim): Characterization of a
 Three-Coordinate Au(I)-Ag(I) Dimer with a Short Metal-Metal Separation
;
_journal_name_full 'Inorganic Chemistry'
_journal_page_first 8430
_journal_page_last 8438
_journal_paper_doi 10.1021/ic030200m
_journal_volume 42
_journal_year 2003
_chemical_formula_sum 'C16 H15 Au Cl N2 P'
_chemical_formula_weight 498.69
_chemical_name_common 2
_chemical_name_systematic
;

?
;
_space_group_IT_number 19
_symmetry_cell_setting orthorhombic
_symmetry_space_group_name_Hall 'P 2ac 2ab'
_symmetry_space_group_name_H-M 'P 21 21 21'
_atom_sites_solution_hydrogens geom
_atom_sites_solution_primary direct
_atom_sites_solution_secondary difmap
_audit_creation_method SHELXL-97
_cell_angle_alpha 90.00
_cell_angle_beta 90.00
_cell_angle_gamma 90.00
_cell_formula_units_Z 4
_cell_length_a 9.8042(13)
_cell_length_b 12.3697(17)
_cell_length_c 13.267(2)
_cell_measurement_reflns_used 27
_cell_measurement_temperature 298(2)
_cell_measurement_theta_max 12.50
_cell_measurement_theta_min 5.05
_cell_volume 1609.0(4)
_computing_cell_refinement 'Bruker XSCANS'
_computing_data_collection 'Bruker XSCANS'
_computing_data_reduction 'Bruker SHELXTL'
_computing_molecular_graphics 'Bruker SHELXTL'
_computing_publication_material 'Bruker SHELXTL'
_computing_structure_refinement 'SHELXL-97 (Sheldrick, 1997)'
_computing_structure_solution 'SHELXS-97 (Sheldrick, 1990)'
_diffrn_ambient_temperature 298(2)
_diffrn_measured_fraction_theta_full 1.000
_diffrn_measured_fraction_theta_max 1.000
_diffrn_measurement_device_type 'Bruker P4'
_diffrn_measurement_method '\w scans'
_diffrn_radiation_monochromator graphite
_diffrn_radiation_source 'fine-focus sealed tube'
_diffrn_radiation_type MoK\a
_diffrn_radiation_wavelength 0.71073
_diffrn_reflns_av_R_equivalents 0.0898
_diffrn_reflns_av_sigmaI/netI 0.0867
_diffrn_reflns_limit_h_max 1
_diffrn_reflns_limit_h_min -10
_diffrn_reflns_limit_k_max 13
_diffrn_reflns_limit_k_min -1
_diffrn_reflns_limit_l_max 14
_diffrn_reflns_limit_l_min -14
_diffrn_reflns_number 2955
_diffrn_reflns_theta_full 22.49
_diffrn_reflns_theta_max 22.49
_diffrn_reflns_theta_min 2.25
_diffrn_standards_interval_count 97
_diffrn_standards_number 3
_exptl_absorpt_coefficient_mu 9.403
_exptl_absorpt_correction_T_max 0.4123
_exptl_absorpt_correction_T_min 0.1589
_exptl_absorpt_correction_type empirical
_exptl_crystal_colour colorless
_exptl_crystal_density_diffrn 2.059
_exptl_crystal_density_method 'not measured'
_exptl_crystal_description rod
_exptl_crystal_F_000 944
_exptl_crystal_size_max .10
_exptl_crystal_size_mid .48
_exptl_crystal_size_min .12
_refine_diff_density_max 1.539
_refine_diff_density_min -1.536
_refine_diff_density_rms 0.206
_refine_ls_abs_structure_details 'Flack H D (1983), Acta Cryst. A39, 876-881'
_refine_ls_abs_structure_Flack -0.01(3)
_refine_ls_extinction_coef 0.0013(5)
_refine_ls_extinction_expression Fc^*^=kFc[1+0.001xFc^2^\l^3^/sin(2\q)]^-1/4^
_refine_ls_extinction_method SHELXL
_refine_ls_goodness_of_fit_ref 1.040
_refine_ls_hydrogen_treatment mixed
_refine_ls_matrix_type full
_refine_ls_number_parameters 191
_refine_ls_number_reflns 2111
_refine_ls_number_restraints 0
_refine_ls_restrained_S_all 1.040
_refine_ls_R_factor_all 0.0711
_refine_ls_R_factor_gt 0.0575
_refine_ls_shift/su_max 0.000
_refine_ls_shift/su_mean 0.000
_refine_ls_structure_factor_coef Fsqd
_refine_ls_weighting_details 'calc w=1/[\s^2^(Fo^2^)+(0.0870P)^2^+0.0000P] where P=(Fo^2^+2Fc^2^)/3'
_refine_ls_weighting_scheme calc
_refine_ls_wR_factor_gt 0.1353
_refine_ls_wR_factor_ref 0.1439
_reflns_number_gt 1818
_reflns_number_total 2111
_reflns_threshold_expression >2sigma(I)
_cod_data_source_file ic030200m_3.cif
_cod_data_source_block vjc355a
_cod_depositor_comments
;
The following automatic conversions were performed:

'_symmetry_cell_setting' value 'Orthorhombic' changed to
'orthorhombic' according to the built-in table from CIF Core
dictionary named 'cif_core.dic' version 2.4.1 from 2010-06-29.

Automatic conversion script
Id: cif_fix_values 1646 2011-03-28 12:23:43Z adriana 
;
_cod_original_cell_volume 1608.9(4)
_cod_database_code 4312650

loop_
_symmetry_equiv_pos_as_xyz
'x, y, z'
'-x+1/2, -y, z+1/2'
'-x, y+1/2, -z+1/2'
'x+1/2, -y+1/2, -z'

loop_
_atom_site_label
_atom_site_type_symbol
_atom_site_fract_x
_atom_site_fract_y
_atom_site_fract_z
_atom_site_U_iso_or_equiv
_atom_site_adp_type
_atom_site_occupancy
_atom_site_symmetry_multiplicity
_atom_site_calc_flag
_atom_site_refinement_flags
_atom_site_disorder_assembly
_atom_site_disorder_group
Au1 Au -0.35340(9) -0.07408(6) -0.26358(6) 0.0381(4) Uani 1 1 d . . .
Cl1 Cl -0.1368(7) -0.0283(5) -0.3130(4) 0.0543(15) Uani 1 1 d . . .
P1 P -0.5623(6) -0.1223(4) -0.2153(4) 0.0350(13) Uani 1 1 d . . .
N2 N -0.719(2) 0.0100(17) -0.0938(15) 0.057(6) Uani 1 1 d . . .
N1 N -0.7165(17) 0.0658(13) -0.2523(11) 0.037(4) Uani 1 1 d . . .
C1 C -0.676(2) -0.0123(18) -0.1851(15) 0.038(6) Uani 1 1 d . . .
C2 C -0.794(3) 0.1003(18) -0.1026(19) 0.053(7) Uani 1 1 d . . .
H2A H -0.8377 0.1338 -0.0489 0.064 Uiso 1 1 calc R . .
C3 C -0.797(3) 0.138(2) -0.201(2) 0.065(8) Uani 1 1 d . . .
H3A H -0.8437 0.1978 -0.2266 0.078 Uiso 1 1 calc R . .
C4 C -0.692(3) 0.070(2) -0.3623(19) 0.065(7) Uani 1 1 d . . .
H4A H -0.6330 0.0109 -0.3814 0.097 Uiso 1 1 calc R . .
H4B H -0.6486 0.1371 -0.3794 0.097 Uiso 1 1 calc R . .
H4C H -0.7767 0.0638 -0.3975 0.097 Uiso 1 1 calc R . .
C5 C -0.562(2) -0.2020(16) -0.1015(14) 0.033(5) Uani 1 1 d . . .
C6 C -0.490(2) -0.1641(17) -0.0189(16) 0.040(6) Uani 1 1 d . . .
H6A H -0.4470 -0.0973 -0.0209 0.048 Uiso 1 1 calc R . .
C7 C -0.485(3) -0.227(2) 0.0663(19) 0.061(8) Uani 1 1 d . . .
H7A H -0.4318 -0.2048 0.1204 0.073 Uiso 1 1 calc R . .
C8 C -0.555(3) -0.3226(19) 0.0737(18) 0.055(7) Uani 1 1 d . . .
H8A H -0.5571 -0.3617 0.1336 0.066 Uiso 1 1 calc R . .
C9 C -0.622(3) -0.358(2) -0.0084(18) 0.060(8) Uani 1 1 d . . .
H9A H -0.6629 -0.4255 -0.0074 0.072 Uiso 1 1 calc R . .
C10 C -0.631(3) -0.2956(17) -0.0935(17) 0.048(6) Uani 1 1 d . . .
H10A H -0.6866 -0.3182 -0.1465 0.057 Uiso 1 1 calc R . .
C11 C -0.650(3) -0.2007(17) -0.3040(14) 0.044(5) Uani 1 1 d . . .
C12 C -0.579(3) -0.276(2) -0.3632(16) 0.047(6) Uani 1 1 d . . .
H12A H -0.4848 -0.2846 -0.3584 0.057 Uiso 1 1 calc R . .
C13 C -0.661(4) -0.3417(17) -0.4334(15) 0.055(8) Uani 1 1 d . . .
H13A H -0.6188 -0.3946 -0.4719 0.066 Uiso 1 1 calc R . .
C14 C -0.796(4) -0.327(2) -0.443(2) 0.077(10) Uani 1 1 d . . .
H14A H -0.8436 -0.3658 -0.4919 0.093 Uiso 1 1 calc R . .
C15 C -0.863(3) -0.257(2) -0.3841(18) 0.060(7) Uani 1 1 d . . .
H15A H -0.9580 -0.2526 -0.3874 0.072 Uiso 1 1 calc R . .
C16 C -0.794(3) -0.1935(18) -0.3199(16) 0.055(7) Uani 1 1 d . . .
H16A H -0.8423 -0.1418 -0.2838 0.066 Uiso 1 1 calc R . .

loop_
_atom_site_aniso_label
_atom_site_aniso_U_11
_atom_site_aniso_U_22
_atom_site_aniso_U_33
_atom_site_aniso_U_23
_atom_site_aniso_U_13
_atom_site_aniso_U_12
Au1 0.0365(5) 0.0439(5) 0.0339(5) 0.0048(4) 0.0022(4) -0.0014(4)
Cl1 0.040(3) 0.072(4) 0.051(3) 0.012(3) 0.005(3) -0.005(3)
P1 0.030(3) 0.039(3) 0.036(3) 0.001(2) 0.000(3) 0.001(2)
N2 0.067(16) 0.061(14) 0.043(13) 0.001(11) 0.005(11) 0.025(12)
N1 0.046(9) 0.045(9) 0.021(8) 0.004(10) -0.010(8) 0.002(8)
C1 0.035(15) 0.054(13) 0.024(11) 0.004(10) 0.001(10) -0.011(11)
C2 0.065(18) 0.051(16) 0.044(15) -0.011(11) 0.001(12) 0.035(13)
C3 0.07(2) 0.066(16) 0.057(18) -0.012(14) 0.000(14) 0.020(14)
C4 0.054(18) 0.076(18) 0.065(17) -0.005(17) 0.009(12) -0.006(17)
C5 0.042(13) 0.039(12) 0.017(11) 0.002(9) -0.005(10) -0.004(11)
C6 0.048(15) 0.041(12) 0.031(13) -0.003(10) -0.004(11) -0.001(11)
C7 0.060(19) 0.078(18) 0.045(16) 0.002(15) -0.026(14) -0.010(15)
C8 0.074(19) 0.062(16) 0.030(14) 0.025(12) 0.005(14) -0.001(16)
C9 0.05(2) 0.072(17) 0.052(16) 0.027(13) 0.003(15) -0.015(15)
C10 0.047(16) 0.041(14) 0.054(14) 0.003(11) 0.008(14) -0.018(14)
C11 0.043(13) 0.059(14) 0.029(11) -0.007(10) -0.016(13) -0.005(14)
C12 0.037(14) 0.070(16) 0.035(13) 0.010(12) 0.014(11) 0.021(13)
C13 0.11(3) 0.033(13) 0.025(11) -0.002(9) -0.009(17) -0.009(17)
C14 0.09(3) 0.062(19) 0.08(2) 0.021(17) -0.03(2) -0.039(19)
C15 0.055(17) 0.074(19) 0.050(15) 0.000(14) -0.013(16) -0.006(17)
C16 0.09(2) 0.048(14) 0.031(13) -0.004(11) 0.004(13) -0.028(14)

loop_
_atom_type_symbol
_atom_type_description
_atom_type_scat_dispersion_real
_atom_type_scat_dispersion_imag
_atom_type_scat_source
C C 0.0033 0.0016 'International Tables Vol C Tables 4.2.6.8 and 6.1.1.4'
H H 0.0000 0.0000 'International Tables Vol C Tables 4.2.6.8 and 6.1.1.4'
N N 0.0061 0.0033 'International Tables Vol C Tables 4.2.6.8 and 6.1.1.4'
P P 0.1023 0.0942 'International Tables Vol C Tables 4.2.6.8 and 6.1.1.4'
Cl Cl 0.1484 0.1585 'International Tables Vol C Tables 4.2.6.8 and 6.1.1.4'
Au Au -2.0133 8.8022 'International Tables Vol C Tables 4.2.6.8 and 6.1.1.4'

loop_
_geom_angle_atom_site_label_1
_geom_angle_atom_site_label_2
_geom_angle_atom_site_label_3
_geom_angle
_geom_angle_site_symmetry_1
_geom_angle_site_symmetry_3
_geom_angle_publ_flag
P1 Au1 Cl1 178.8(2) . . ?
C11 P1 C1 105.3(11) . . ?
C11 P1 C5 105.1(10) . . ?
C1 P1 C5 103.2(10) . . ?
C11 P1 Au1 114.0(9) . . ?
C1 P1 Au1 115.5(7) . . ?
C5 P1 Au1 112.6(8) . . ?
C1 N2 C2 106(2) . . ?
C1 N1 C3 107.7(18) . . ?
C1 N1 C4 128.0(19) . . ?
C3 N1 C4 124(2) . . ?
N2 C1 N1 111(2) . . ?
N2 C1 P1 124.2(17) . . ?
N1 C1 P1 124.4(15) . . ?
N2 C2 C3 112(2) . . ?
N1 C3 C2 103(2) . . ?
C10 C5 C6 119(2) . . ?
C10 C5 P1 122.2(17) . . ?
C6 C5 P1 118.7(17) . . ?
C7 C6 C5 119(2) . . ?
C8 C7 C6 122(2) . . ?
C9 C8 C7 118(2) . . ?
C8 C9 C10 121(3) . . ?
C5 C10 C9 121(2) . . ?
C12 C11 C16 117(2) . . ?
C12 C11 P1 120(2) . . ?
C16 C11 P1 123.4(18) . . ?
C11 C12 C13 116(2) . . ?
C14 C13 C12 122(3) . . ?
C13 C14 C15 121(3) . . ?
C14 C15 C16 120(3) . . ?
C15 C16 C11 124(3) . . ?

loop_
_geom_bond_atom_site_label_1
_geom_bond_atom_site_label_2
_geom_bond_distance
_geom_bond_site_symmetry_2
_geom_bond_publ_flag
Au1 P1 2.227(6) . ?
Au1 Cl1 2.293(7) . ?
P1 C11 1.75(2) . ?
P1 C1 1.80(2) . ?
P1 C5 1.803(19) . ?
N2 C1 1.31(3) . ?
N2 C2 1.34(3) . ?
N1 C1 1.37(3) . ?
N1 C3 1.37(3) . ?
N1 C4 1.48(3) . ?
C2 C3 1.39(3) . ?
C5 C10 1.35(3) . ?
C5 C6 1.38(3) . ?
C6 C7 1.38(3) . ?
C7 C8 1.37(3) . ?
C8 C9 1.34(4) . ?
C9 C10 1.37(3) . ?
C11 C12 1.41(3) . ?
C11 C16 1.43(4) . ?
C12 C13 1.48(4) . ?
C13 C14 1.34(4) . ?
C14 C15 1.34(4) . ?
C15 C16 1.34(3) . ?
